data_2230365
loop_
_publ_author_name
'Afrakssou, Zahra'
'Haoudi, Amal'
'Capet, Fr\'ed\'eric'
'Rolando, Christian'
'El Ammari, Lahcen'

_publ_section_title
;
 3-Allyl-1-{[3-(4-nitrophenyl)-4,5-dihydro-1,3-oxazol-5-yl]methyl}-1<i>H</i>-anthra[1,2-<i>d</i>]imidazole-2,6,11(3<i>H</i>)-trione
;
_journal_coeditor_code IM2283
_journal_issue 6
_journal_name_full 'Acta Crystallographica Section E'
_journal_page_first o1363
_journal_page_last o1364
_journal_paper_doi 10.1107/S1600536811016606
_journal_volume 67
_journal_year 2011
_chemical_formula_iupac 'C28 H20 N4 O6'
_chemical_formula_moiety 'C28 H20 N4 O6'
_chemical_formula_sum 'C28 H20 N4 O6'
_chemical_formula_weight 508.48
_chemical_melting_point 471
_chemical_name_systematic
;
3-Allyl-1-{[3-(4-nitrophenyl)-4,5-dihydro-1,3-oxazol-5-yl]methyl}-1<i>H</i>-
anthra[1,2-<i>d</i>]imidazole-2,6,11(3<i>H</i>)-trione
;
_space_group_IT_number 14
_symmetry_cell_setting monoclinic
_symmetry_space_group_name_Hall '-P 2yn'
_symmetry_space_group_name_H-M 'P 1 21/n 1'
_atom_sites_solution_hydrogens geom
_atom_sites_solution_primary direct
_atom_sites_solution_secondary difmap
_audit_creation_method SHELXL-97
_cell_angle_alpha 90.00
_cell_angle_beta 113.8090(10)
_cell_angle_gamma 90.00
_cell_formula_units_Z 4
_cell_length_a 10.0780(3)
_cell_length_b 22.7094(6)
_cell_length_c 11.2729(3)
_cell_measurement_reflns_used 7395
_cell_measurement_temperature 296(2)
_cell_measurement_theta_max 21.50
_cell_measurement_theta_min 2.38
_cell_volume 2360.41(11)
_computing_cell_refinement 'SAINT-Plus (Bruker, 2009)'
_computing_data_collection 'APEX2 (Bruker, 2009)'
_computing_data_reduction 'SAINT-Plus (Bruker, 2009)'
_computing_molecular_graphics 'ORTEP-3 for Windows (Farrugia, 1997)'
_computing_publication_material 'SHELXL97 (Sheldrick, 2008)'
_computing_structure_refinement 'SHELXL97 (Sheldrick, 2008)'
_computing_structure_solution 'SHELXS97 (Sheldrick, 2008)'
_diffrn_ambient_temperature 296(2)
_diffrn_measured_fraction_theta_full 0.994
_diffrn_measured_fraction_theta_max 0.994
_diffrn_measurement_device_type 'Bruker APEXII CCD'
_diffrn_measurement_method '\f and \w'
_diffrn_radiation_monochromator graphite
_diffrn_radiation_source 'fine-focus sealed tube'
_diffrn_radiation_type MoK\a
_diffrn_radiation_wavelength 0.71073
_diffrn_reflns_av_R_equivalents 0.0475
_diffrn_reflns_av_sigmaI/netI 0.0278
_diffrn_reflns_limit_h_max 12
_diffrn_reflns_limit_h_min -12
_diffrn_reflns_limit_k_max 28
_diffrn_reflns_limit_k_min -28
_diffrn_reflns_limit_l_max 14
_diffrn_reflns_limit_l_min -12
_diffrn_reflns_number 47772
_diffrn_reflns_theta_full 26.43
_diffrn_reflns_theta_max 26.43
_diffrn_reflns_theta_min 2.46
_exptl_absorpt_coefficient_mu 0.103
_exptl_absorpt_correction_T_max 0.7454
_exptl_absorpt_correction_T_min 0.7042
_exptl_absorpt_correction_type multi-scan
_exptl_absorpt_process_details '(SADABS, Bruker, 2009)'
_exptl_crystal_colour yellow
_exptl_crystal_density_diffrn 1.431
_exptl_crystal_density_method 'not measured'
_exptl_crystal_description prism
_exptl_crystal_F_000 1056
_exptl_crystal_size_max 0.40
_exptl_crystal_size_mid 0.14
_exptl_crystal_size_min 0.11
_refine_diff_density_max 0.118
_refine_diff_density_min -0.149
_refine_ls_extinction_method none
_refine_ls_goodness_of_fit_ref 1.004
_refine_ls_hydrogen_treatment constr
_refine_ls_matrix_type full
_refine_ls_number_parameters 343
_refine_ls_number_reflns 4828
_refine_ls_number_restraints 0
_refine_ls_restrained_S_all 1.004
_refine_ls_R_factor_all 0.0794
_refine_ls_R_factor_gt 0.0396
_refine_ls_shift/su_max 0.001
_refine_ls_shift/su_mean 0.000
_refine_ls_structure_factor_coef Fsqd
_refine_ls_weighting_details 'calc w=1/[\s^2^(Fo^2^)+(0.0455P)^2^+0.4447P] where P=(Fo^2^+2Fc^2^)/3'
_refine_ls_weighting_scheme calc
_refine_ls_wR_factor_gt 0.0904
_refine_ls_wR_factor_ref 0.1111
_reflns_number_gt 2998
_reflns_number_total 4828
_reflns_threshold_expression I>2\s(I)
_cod_data_source_file im2283.cif
_cod_data_source_block I
_cod_original_sg_symbol_H-M 'P 21/n'
_cod_database_code 2230365
_cod_database_fobs_code 2230365

loop_
_symmetry_equiv_pos_as_xyz
'x, y, z'
'-x+1/2, y+1/2, -z+1/2'
'-x, -y, -z'
'x-1/2, -y-1/2, z-1/2'

loop_
_atom_site_type_symbol
_atom_site_label
_atom_site_fract_x
_atom_site_fract_y
_atom_site_fract_z
_atom_site_U_iso_or_equiv
_atom_site_adp_type
_atom_site_calc_flag
_atom_site_refinement_flags
_atom_site_occupancy
_atom_site_symmetry_multiplicity
_atom_site_disorder_assembly
_atom_site_disorder_group
C C1 0.6321(2) 0.82375(9) 0.19097(19) 0.0612(5) Uani d . 1 1 . .
C C2 0.85135(19) 0.84194(8) 0.35084(17) 0.0552(4) Uani d . 1 1 . .
C C3 0.81023(17) 0.89317(8) 0.27367(15) 0.0502(4) Uani d . 1 1 . .
C C4 0.90411(17) 0.94182(7) 0.30538(15) 0.0475(4) Uani d . 1 1 . .
C C5 1.04177(18) 0.93398(7) 0.40936(15) 0.0505(4) Uani d . 1 1 . .
C C6 1.0776(2) 0.88249(8) 0.48157(16) 0.0593(5) Uani d . 1 1 . .
H H6 1.1683 0.8794 0.5498 0.071 Uiso calc R 1 1 . .
C C7 0.9829(2) 0.83582(8) 0.45530(17) 0.0622(5) Uani d . 1 1 . .
H H7 1.0064 0.8018 0.5055 0.075 Uiso calc R 1 1 . .
C C8 1.1555(2) 0.97997(8) 0.44241(17) 0.0574(4) Uani d . 1 1 . .
C C9 1.1231(2) 1.03401(8) 0.36364(17) 0.0556(4) Uani d . 1 1 . .
C C10 0.98508(19) 1.04342(7) 0.26723(16) 0.0527(4) Uani d . 1 1 . .
C C11 0.86591(19) 1.00068(8) 0.24546(16) 0.0524(4) Uani d . 1 1 . .
C C12 1.2303(2) 1.07627(9) 0.3858(2) 0.0712(5) Uani d . 1 1 . .
H H12 1.3224 1.0703 0.4505 0.085 Uiso calc R 1 1 . .
C C13 1.2012(3) 1.12668(10) 0.3127(2) 0.0793(6) Uani d . 1 1 . .
H H13 1.2730 1.1550 0.3292 0.095 Uiso calc R 1 1 . .
C C14 1.0663(3) 1.13554(9) 0.2151(2) 0.0754(6) Uani d . 1 1 . .
H H14 1.0482 1.1692 0.1641 0.090 Uiso calc R 1 1 . .
C C15 0.9574(2) 1.09440(8) 0.19255(19) 0.0651(5) Uani d . 1 1 . .
H H15 0.8658 1.1008 0.1275 0.078 Uiso calc R 1 1 . .
C C16 0.59135(18) 0.91052(8) 0.05248(16) 0.0576(5) Uani d . 1 1 . .
H H16A 0.5982 0.9527 0.0669 0.069 Uiso calc R 1 1 . .
H H16B 0.4900 0.8995 0.0226 0.069 Uiso calc R 1 1 . .
C C17 0.64489(18) 0.89559(9) -0.05152(17) 0.0588(5) Uani d . 1 1 . .
H H17 0.6223 0.8546 -0.0797 0.071 Uiso calc R 1 1 . .
C C18 0.58172(18) 0.93738(8) -0.16582(17) 0.0617(5) Uani d . 1 1 . .
H H18A 0.5628 0.9177 -0.2474 0.074 Uiso calc R 1 1 . .
H H18B 0.4935 0.9560 -0.1695 0.074 Uiso calc R 1 1 . .
C C19 0.70447(18) 0.98060(8) -0.13153(16) 0.0553(4) Uani d . 1 1 . .
C C20 0.69973(18) 1.03873(8) -0.18912(16) 0.0546(4) Uani d . 1 1 . .
C C21 0.5711(2) 1.06028(9) -0.28290(18) 0.0640(5) Uani d . 1 1 . .
H H21 0.4882 1.0370 -0.3120 0.077 Uiso calc R 1 1 . .
C C22 0.5655(2) 1.11605(9) -0.33315(19) 0.0701(5) Uani d . 1 1 . .
H H22 0.4792 1.1305 -0.3955 0.084 Uiso calc R 1 1 . .
C C23 0.6886(2) 1.15008(8) -0.2904(2) 0.0662(5) Uani d . 1 1 . .
C C24 0.8184(2) 1.12962(10) -0.1991(2) 0.0727(6) Uani d . 1 1 . .
H H24 0.9011 1.1530 -0.1718 0.087 Uiso calc R 1 1 . .
C C25 0.8234(2) 1.07410(9) -0.14903(19) 0.0655(5) Uani d . 1 1 . .
H H25 0.9106 1.0599 -0.0875 0.079 Uiso calc R 1 1 . .
C C26 0.7429(2) 0.74050(9) 0.3414(2) 0.0749(6) Uani d . 1 1 . .
H H26A 0.6442 0.7270 0.3176 0.090 Uiso calc R 1 1 . .
H H26B 0.7923 0.7385 0.4351 0.090 Uiso calc R 1 1 . .
C C27 0.8169(2) 0.70030(9) 0.2829(2) 0.0776(6) Uani d . 1 1 . .
H H27 0.8222 0.6608 0.3062 0.093 Uiso calc R 1 1 . .
C C28 0.8743(3) 0.71473(12) 0.2031(3) 0.0922(7) Uani d . 1 1 . .
H H28A 0.8718 0.7537 0.1768 0.111 Uiso calc R 1 1 . .
H H28B 0.9182 0.6862 0.1720 0.111 Uiso calc R 1 1 . .
N N1 0.67395(14) 0.88059(7) 0.17487(13) 0.0554(4) Uani d . 1 1 . .
N N2 0.73969(16) 0.80148(7) 0.30080(15) 0.0633(4) Uani d . 1 1 . .
N N3 0.82302(15) 0.96221(7) -0.04143(14) 0.0606(4) Uani d . 1 1 . .
N N4 0.6801(3) 1.20974(9) -0.3438(2) 0.0907(6) Uani d . 1 1 . .
O O1 0.52115(15) 0.79872(6) 0.12021(14) 0.0768(4) Uani d . 1 1 . .
O O2 0.73990(14) 1.01619(6) 0.18463(13) 0.0677(4) Uani d . 1 1 . .
O O3 1.27476(15) 0.97262(6) 0.53085(13) 0.0835(4) Uani d . 1 1 . .
O O4 0.80057(12) 0.90603(6) 0.00001(12) 0.0663(4) Uani d . 1 1 . .
O O5 0.5638(2) 1.22624(8) -0.4262(2) 0.1111(6) Uani d . 1 1 . .
O O6 0.7864(2) 1.24061(9) -0.3026(3) 0.1445(9) Uani d . 1 1 . .

loop_
_atom_site_aniso_label
_atom_site_aniso_U_11
_atom_site_aniso_U_22
_atom_site_aniso_U_33
_atom_site_aniso_U_12
_atom_site_aniso_U_13
_atom_site_aniso_U_23
C1 0.0496(11) 0.0657(13) 0.0690(12) -0.0039(10) 0.0245(10) -0.0025(10)
C2 0.0513(11) 0.0581(11) 0.0572(10) -0.0025(9) 0.0231(9) -0.0016(8)
C3 0.0439(10) 0.0582(11) 0.0491(9) 0.0041(8) 0.0193(8) -0.0003(8)
C4 0.0464(10) 0.0516(10) 0.0463(9) 0.0034(8) 0.0204(8) -0.0033(7)
C5 0.0488(10) 0.0559(10) 0.0464(9) 0.0008(8) 0.0188(8) -0.0058(8)
C6 0.0528(11) 0.0668(12) 0.0495(9) 0.0057(9) 0.0115(8) 0.0018(9)
C7 0.0623(12) 0.0614(12) 0.0578(11) 0.0031(10) 0.0190(9) 0.0077(9)
C8 0.0540(11) 0.0654(12) 0.0470(9) -0.0015(9) 0.0145(9) -0.0099(8)
C9 0.0584(11) 0.0547(11) 0.0557(10) -0.0037(9) 0.0251(9) -0.0144(8)
C10 0.0584(11) 0.0489(10) 0.0569(10) 0.0057(8) 0.0294(9) -0.0085(8)
C11 0.0495(11) 0.0581(11) 0.0513(9) 0.0077(9) 0.0219(8) -0.0055(8)
C12 0.0700(13) 0.0670(13) 0.0737(13) -0.0131(11) 0.0258(11) -0.0153(10)
C13 0.0819(16) 0.0621(14) 0.1010(17) -0.0139(12) 0.0444(14) -0.0140(12)
C14 0.0913(17) 0.0502(11) 0.0998(16) 0.0048(11) 0.0543(14) 0.0004(11)
C15 0.0718(13) 0.0559(11) 0.0748(12) 0.0107(10) 0.0371(11) -0.0013(9)
C16 0.0391(9) 0.0674(11) 0.0611(11) 0.0029(8) 0.0147(8) 0.0008(9)
C17 0.0413(10) 0.0693(12) 0.0606(10) 0.0026(9) 0.0151(8) -0.0027(9)
C18 0.0412(10) 0.0799(13) 0.0575(10) 0.0015(9) 0.0131(8) -0.0025(9)
C19 0.0377(10) 0.0742(12) 0.0508(9) 0.0038(9) 0.0147(8) -0.0049(9)
C20 0.0420(10) 0.0692(12) 0.0507(9) 0.0026(8) 0.0168(8) -0.0098(8)
C21 0.0500(11) 0.0681(13) 0.0609(11) -0.0024(9) 0.0090(9) -0.0084(9)
C22 0.0600(13) 0.0716(13) 0.0649(12) 0.0062(11) 0.0109(10) -0.0085(10)
C23 0.0684(14) 0.0582(12) 0.0739(12) 0.0016(10) 0.0309(11) -0.0113(10)
C24 0.0553(13) 0.0743(14) 0.0889(14) -0.0077(11) 0.0293(11) -0.0138(12)
C25 0.0417(10) 0.0818(14) 0.0683(12) -0.0003(10) 0.0174(9) -0.0063(10)
C26 0.0668(13) 0.0692(13) 0.0855(14) -0.0114(11) 0.0273(11) 0.0125(11)
C27 0.0647(14) 0.0634(13) 0.0915(16) -0.0019(11) 0.0179(12) 0.0047(11)
C28 0.0823(16) 0.0928(17) 0.1015(18) -0.0009(14) 0.0369(15) -0.0112(14)
N1 0.0402(8) 0.0646(10) 0.0581(8) -0.0012(7) 0.0164(7) 0.0008(7)
N2 0.0554(10) 0.0604(10) 0.0703(10) -0.0051(8) 0.0216(8) 0.0070(8)
N3 0.0408(8) 0.0796(11) 0.0598(9) 0.0054(8) 0.0188(7) 0.0010(8)
N4 0.0901(16) 0.0661(13) 0.1166(17) 0.0044(12) 0.0426(14) -0.0096(12)
O1 0.0551(8) 0.0801(10) 0.0868(9) -0.0157(7) 0.0197(7) -0.0064(7)
O2 0.0528(8) 0.0662(8) 0.0803(9) 0.0133(6) 0.0230(7) 0.0037(6)
O3 0.0639(9) 0.0907(11) 0.0692(8) -0.0144(8) -0.0008(7) 0.0015(7)
O4 0.0420(7) 0.0861(10) 0.0672(8) 0.0113(6) 0.0182(6) 0.0102(7)
O5 0.1209(16) 0.0787(12) 0.1199(14) 0.0141(11) 0.0344(13) 0.0101(10)
O6 0.1056(16) 0.0775(12) 0.233(3) -0.0174(11) 0.0507(16) 0.0068(14)

loop_
_atom_type_symbol
_atom_type_description
_atom_type_scat_dispersion_real
_atom_type_scat_dispersion_imag
_atom_type_scat_source
C C 0.0033 0.0016 'International Tables Vol C Tables 4.2.6.8 and 6.1.1.4'
H H 0.0000 0.0000 'International Tables Vol C Tables 4.2.6.8 and 6.1.1.4'
N N 0.0061 0.0033 'International Tables Vol C Tables 4.2.6.8 and 6.1.1.4'
O O 0.0106 0.0060 'International Tables Vol C Tables 4.2.6.8 and 6.1.1.4'

loop_
_geom_angle_atom_site_label_1
_geom_angle_atom_site_label_2
_geom_angle_atom_site_label_3
_geom_angle_site_symmetry_1
_geom_angle_site_symmetry_3
_geom_angle
_geom_angle_publ_flag
O1 C1 N2 . . 126.88(18) ?
O1 C1 N1 . . 126.32(18) ?
N2 C1 N1 . . 106.80(16) ?
C7 C2 N2 . . 128.61(17) ?
C7 C2 C3 . . 123.44(17) ?
N2 C2 C3 . . 107.93(15) ?
C4 C3 N1 . . 134.81(15) ?
C4 C3 C2 . . 119.47(15) ?
N1 C3 C2 . . 105.71(15) ?
C3 C4 C5 . . 116.42(15) ?
C3 C4 C11 . . 124.85(15) ?
C5 C4 C11 . . 118.57(15) ?
C6 C5 C4 . . 121.74(16) ?
C6 C5 C8 . . 117.06(16) ?
C4 C5 C8 . . 121.17(15) ?
C7 C6 C5 . . 121.98(16) ?
C7 C6 H6 . . 119.0 ?
C5 C6 H6 . . 119.0 ?
C6 C7 C2 . . 116.76(17) ?
C6 C7 H7 . . 121.6 ?
C2 C7 H7 . . 121.6 ?
O3 C8 C9 . . 120.70(17) ?
O3 C8 C5 . . 120.92(17) ?
C9 C8 C5 . . 118.36(16) ?
C12 C9 C10 . . 119.54(18) ?
C12 C9 C8 . . 120.01(17) ?
C10 C9 C8 . . 120.45(16) ?
C15 C10 C9 . . 119.50(17) ?
C15 C10 C11 . . 119.50(17) ?
C9 C10 C11 . . 120.97(16) ?
O2 C11 C4 . . 122.39(16) ?
O2 C11 C10 . . 119.36(16) ?
C4 C11 C10 . . 118.15(15) ?
C13 C12 C9 . . 120.4(2) ?
C13 C12 H12 . . 119.8 ?
C9 C12 H12 . . 119.8 ?
C12 C13 C14 . . 120.4(2) ?
C12 C13 H13 . . 119.8 ?
C14 C13 H13 . . 119.8 ?
C13 C14 C15 . . 120.2(2) ?
C13 C14 H14 . . 119.9 ?
C15 C14 H14 . . 119.9 ?
C14 C15 C10 . . 120.0(2) ?
C14 C15 H15 . . 120.0 ?
C10 C15 H15 . . 120.0 ?
N1 C16 C17 . . 112.46(14) ?
N1 C16 H16A . . 109.1 ?
C17 C16 H16A . . 109.1 ?
N1 C16 H16B . . 109.1 ?
C17 C16 H16B . . 109.1 ?
H16A C16 H16B . . 107.8 ?
O4 C17 C16 . . 108.55(14) ?
O4 C17 C18 . . 104.60(14) ?
C16 C17 C18 . . 111.04(15) ?
O4 C17 H17 . . 110.8 ?
C16 C17 H17 . . 110.8 ?
C18 C17 H17 . . 110.8 ?
C19 C18 C17 . . 99.82(14) ?
C19 C18 H18A . . 111.8 ?
C17 C18 H18A . . 111.8 ?
C19 C18 H18B . . 111.8 ?
C17 C18 H18B . . 111.8 ?
H18A C18 H18B . . 109.5 ?
N3 C19 C20 . . 119.80(16) ?
N3 C19 C18 . . 113.39(16) ?
C20 C19 C18 . . 126.82(15) ?
C21 C20 C25 . . 118.73(18) ?
C21 C20 C19 . . 120.55(17) ?
C25 C20 C19 . . 120.70(16) ?
C22 C21 C20 . . 120.41(18) ?
C22 C21 H21 . . 119.8 ?
C20 C21 H21 . . 119.8 ?
C23 C22 C21 . . 119.46(19) ?
C23 C22 H22 . . 120.3 ?
C21 C22 H22 . . 120.3 ?
C22 C23 C24 . . 121.52(19) ?
C22 C23 N4 . . 118.7(2) ?
C24 C23 N4 . . 119.8(2) ?
C25 C24 C23 . . 118.87(19) ?
C25 C24 H24 . . 120.6 ?
C23 C24 H24 . . 120.6 ?
C24 C25 C20 . . 120.99(18) ?
C24 C25 H25 . . 119.5 ?
C20 C25 H25 . . 119.5 ?
N2 C26 C27 . . 113.34(18) ?
N2 C26 H26A . . 108.9 ?
C27 C26 H26A . . 108.9 ?
N2 C26 H26B . . 108.9 ?
C27 C26 H26B . . 108.9 ?
H26A C26 H26B . . 107.7 ?
C28 C27 C26 . . 126.6(2) ?
C28 C27 H27 . . 116.7 ?
C26 C27 H27 . . 116.7 ?
C27 C28 H28A . . 120.0 ?
C27 C28 H28B . . 120.0 ?
H28A C28 H28B . . 120.0 ?
C1 N1 C3 . . 109.62(14) ?
C1 N1 C16 . . 117.89(14) ?
C3 N1 C16 . . 131.04(15) ?
C1 N2 C2 . . 109.85(15) ?
C1 N2 C26 . . 122.97(16) ?
C2 N2 C26 . . 126.32(16) ?
C19 N3 O4 . . 109.50(14) ?
O6 N4 O5 . . 123.0(2) ?
O6 N4 C23 . . 118.8(2) ?
O5 N4 C23 . . 118.2(2) ?
N3 O4 C17 . . 107.87(12) ?

loop_
_geom_bond_atom_site_label_1
_geom_bond_atom_site_label_2
_geom_bond_site_symmetry_2
_geom_bond_distance
_geom_bond_publ_flag
C1 O1 . 1.221(2) ?
C1 N2 . 1.371(2) ?
C1 N1 . 1.392(2) ?
C2 C7 . 1.379(2) ?
C2 N2 . 1.384(2) ?
C2 C3 . 1.411(2) ?
C3 C4 . 1.404(2) ?
C3 N1 . 1.405(2) ?
C4 C5 . 1.420(2) ?
C4 C11 . 1.477(2) ?
C5 C6 . 1.387(2) ?
C5 C8 . 1.483(2) ?
C6 C7 . 1.376(2) ?
C6 H6 . 0.9300 ?
C7 H7 . 0.9300 ?
C8 O3 . 1.224(2) ?
C8 C9 . 1.472(3) ?
C9 C12 . 1.390(3) ?
C9 C10 . 1.393(2) ?
C10 C15 . 1.392(2) ?
C10 C11 . 1.486(2) ?
C11 O2 . 1.2264(19) ?
C12 C13 . 1.371(3) ?
C12 H12 . 0.9300 ?
C13 C14 . 1.375(3) ?
C13 H13 . 0.9300 ?
C14 C15 . 1.384(3) ?
C14 H14 . 0.9300 ?
C15 H15 . 0.9300 ?
C16 N1 . 1.460(2) ?
C16 C17 . 1.514(2) ?
C16 H16A . 0.9700 ?
C16 H16B . 0.9700 ?
C17 O4 . 1.456(2) ?
C17 C18 . 1.518(2) ?
C17 H17 . 0.9800 ?
C18 C19 . 1.502(2) ?
C18 H18A . 0.9700 ?
C18 H18B . 0.9700 ?
C19 N3 . 1.286(2) ?
C19 C20 . 1.463(3) ?
C20 C21 . 1.390(2) ?
C20 C25 . 1.396(2) ?
C21 C22 . 1.379(3) ?
C21 H21 . 0.9300 ?
C22 C23 . 1.373(3) ?
C22 H22 . 0.9300 ?
C23 C24 . 1.378(3) ?
C23 N4 . 1.471(3) ?
C24 C25 . 1.374(3) ?
C24 H24 . 0.9300 ?
C25 H25 . 0.9300 ?
C26 N2 . 1.455(2) ?
C26 C27 . 1.490(3) ?
C26 H26A . 0.9700 ?
C26 H26B . 0.9700 ?
C27 C28 . 1.294(3) ?
C27 H27 . 0.9300 ?
C28 H28A . 0.9300 ?
C28 H28B . 0.9300 ?
N3 O4 . 1.408(2) ?
N4 O6 . 1.206(3) ?
N4 O5 . 1.224(2) ?

loop_
_geom_hbond_atom_site_label_D
_geom_hbond_atom_site_label_H
_geom_hbond_atom_site_label_A
_geom_hbond_site_symmetry_A
_geom_hbond_distance_DH
_geom_hbond_distance_HA
_geom_hbond_distance_DA
_geom_hbond_angle_DHA
C7 H7 O1 4_676 0.93 2.60 3.516(2) 169
C18 H18B O2 3_675 0.97 2.37 3.333(2) 170
C26 H26B O1 4_676 0.97 2.55 3.379(3) 144
C16 H16A O2 . 0.97 2.10 2.902(2) 141
